data_4339382
loop_
_publ_author_name
'Reisner, Erwin'
'Abikoff, Tanya C.'
'Lippard, Stephen J.'

_publ_section_title
;
 Influence of steric hindrance on the core geometry and sulfoxidation
 chemistry of carboxylate-rich diiron(II) complexes.
;
_journal_issue 24
_journal_name_full 'Inorganic chemistry'
_journal_page_first 10229
_journal_page_last 10240
_journal_paper_doi 10.1021/ic7014176
_journal_volume 46
_journal_year 2007
_chemical_formula_moiety 'C92 H84 O10 Fe2, C2 H4 Cl4'
_chemical_formula_sum 'C94 H88 Cl4 Fe2 O10'
_chemical_formula_weight 1631.20
_chemical_name_common '[Fe2(Tol)2(Ph,Xyl)2(THF)2]2CH2Cl2'
_chemical_name_systematic
;

 ?

;
_space_group_IT_number 14
_symmetry_cell_setting monoclinic
_symmetry_space_group_name_Hall '-P 2ybc'
_symmetry_space_group_name_H-M 'P 1 21/c 1'
_atom_sites_solution_hydrogens geom
_atom_sites_solution_primary direct
_atom_sites_solution_secondary difmap
_audit_creation_method SHELXL-97
_cell_angle_alpha 90.00
_cell_angle_beta 92.308(2)
_cell_angle_gamma 90.00
_cell_formula_units_Z 2
_cell_length_a 12.2604(12)
_cell_length_b 17.6170(17)
_cell_length_c 20.0356(19)
_cell_measurement_reflns_used 7817
_cell_measurement_temperature 123(2)
_cell_measurement_theta_max 23.94
_cell_measurement_theta_min 2.30
_cell_volume 4324.0(7)
_computing_cell_refinement 'Bruker SMART'
_computing_data_collection 'Bruker SMART'
_computing_data_reduction 'Bruker SAINT'
_computing_molecular_graphics 'Bruker SHELXTL'
_computing_publication_material 'Bruker SHELXTL'
_computing_structure_refinement 'SHELXL-97 (Sheldrick, 1997)'
_computing_structure_solution 'SHELXS-97 (Sheldrick, 1990)'
_diffrn_ambient_temperature 123(2)
_diffrn_measured_fraction_theta_full 0.999
_diffrn_measured_fraction_theta_max 0.999
_diffrn_measurement_device_type 'CCD area detector'
_diffrn_measurement_method 'phi and omega scans'
_diffrn_radiation_monochromator graphite
_diffrn_radiation_source 'fine-focus sealed tube'
_diffrn_radiation_type MoK\a
_diffrn_radiation_wavelength 0.71073
_diffrn_reflns_av_R_equivalents 0.0588
_diffrn_reflns_av_sigmaI/netI 0.0364
_diffrn_reflns_limit_h_max 14
_diffrn_reflns_limit_h_min -14
_diffrn_reflns_limit_k_max 20
_diffrn_reflns_limit_k_min -20
_diffrn_reflns_limit_l_max 23
_diffrn_reflns_limit_l_min -23
_diffrn_reflns_number 57379
_diffrn_reflns_theta_full 25.03
_diffrn_reflns_theta_max 25.03
_diffrn_reflns_theta_min 2.30
_exptl_absorpt_coefficient_mu 0.516
_exptl_absorpt_correction_T_max 0.9502
_exptl_absorpt_correction_T_min 0.9039
_exptl_absorpt_correction_type empirical
_exptl_absorpt_process_details SADABS
_exptl_crystal_colour colorless
_exptl_crystal_density_diffrn 1.253
_exptl_crystal_density_method 'not measured'
_exptl_crystal_description block
_exptl_crystal_F_000 1704
_exptl_crystal_size_max 0.20
_exptl_crystal_size_mid 0.15
_exptl_crystal_size_min 0.10
_refine_diff_density_max 1.186
_refine_diff_density_min -0.328
_refine_diff_density_rms 0.087
_refine_ls_extinction_method none
_refine_ls_goodness_of_fit_ref 1.082
_refine_ls_hydrogen_treatment constr
_refine_ls_matrix_type full
_refine_ls_number_parameters 593
_refine_ls_number_reflns 7643
_refine_ls_number_restraints 160
_refine_ls_restrained_S_all 1.086
_refine_ls_R_factor_all 0.0791
_refine_ls_R_factor_gt 0.0617
_refine_ls_shift/su_max 0.004
_refine_ls_shift/su_mean 0.000
_refine_ls_structure_factor_coef Fsqd
_refine_ls_weighting_details 'calc w=1/[\s^2^(Fo^2^)+(0.0992P)^2^+5.7700P] where P=(Fo^2^+2Fc^2^)/3'
_refine_ls_weighting_scheme calc
_refine_ls_wR_factor_gt 0.1741
_refine_ls_wR_factor_ref 0.1861
_reflns_number_gt 6051
_reflns_number_total 7643
_reflns_threshold_expression >2sigma(I)
_cod_data_source_file ic7014176-file003.cif
_cod_data_source_block 2
_cod_depositor_comments
;
The following automatic conversions were performed:

'_symmetry_cell_setting' value 'Monoclinic' changed to 'monoclinic'
according to
/usr/data/users/saulius/automatic-downloads/retrospective/ACS/lib/dictionaries/cif_core.dic
dictionary named 'cif_core.dic' version 2.4.2 from 2011-04-26.

Automatic conversion script
Id: cif_fix_values 2281 2013-09-26 08:29:07Z andrius 
;
_cod_original_sg_symbol_H-M P2(1)/c
_cod_database_code 4339382

loop_
_symmetry_equiv_pos_as_xyz
'x, y, z'
'-x, y+1/2, -z+1/2'
'-x, -y, -z'
'x, -y-1/2, z-1/2'

loop_
_atom_site_label
_atom_site_type_symbol
_atom_site_fract_x
_atom_site_fract_y
_atom_site_fract_z
_atom_site_U_iso_or_equiv
_atom_site_adp_type
_atom_site_occupancy
_atom_site_symmetry_multiplicity
_atom_site_calc_flag
_atom_site_refinement_flags
_atom_site_disorder_assembly
_atom_site_disorder_group
Fe1 Fe 0.02336(4) 1.40138(3) 0.04920(2) 0.02319(17) Uani 1 1 d . . .
O1 O 0.0124(2) 1.40295(15) -0.04961(12) 0.0348(6) Uani 1 1 d . . .
O2 O 0.02119(19) 1.51241(13) -0.10489(12) 0.0300(6) Uani 1 1 d . . .
O3 O 0.10013(19) 1.31047(13) 0.09452(12) 0.0279(5) Uani 1 1 d . B .
O4 O 0.20493(19) 1.40834(13) 0.07576(12) 0.0281(5) Uani 1 1 d . B .
O5 O -0.1247(2) 1.34350(15) 0.05556(14) 0.0389(6) Uani 1 1 d U . .
C4 C -0.1668(3) 1.3321(3) 0.1207(2) 0.0466(10) Uani 1 1 d U B .
H4A H -0.2016 1.3791 0.1364 0.056 Uiso 1 1 calc R . .
H4B H -0.1071 1.3180 0.1531 0.056 Uiso 1 1 calc R . .
C3 C -0.2485(5) 1.2697(4) 0.1143(3) 0.0805(18) Uani 1 1 d DU . .
H3A H -0.2172 1.2211 0.1309 0.097 Uiso 1 1 calc R B .
H3B H -0.3143 1.2816 0.1394 0.097 Uiso 1 1 calc R . .
C2 C -0.2750(5) 1.2659(4) 0.0412(3) 0.097(2) Uani 1 1 d DU B .
H2A1 H -0.3548 1.2702 0.0320 0.116 Uiso 1 1 calc R A 1
H2A2 H -0.2492 1.2175 0.0223 0.116 Uiso 1 1 calc R A 1
C1A C -0.2163(9) 1.3321(7) 0.0120(5) 0.049(3) Uani 0.442(16) 1 d PDU B 1
H1A1 H -0.1935 1.3204 -0.0337 0.059 Uiso 0.442(16) 1 calc PR B 1
H1A2 H -0.2634 1.3778 0.0103 0.059 Uiso 0.442(16) 1 calc PR B 1
C1B C -0.1569(12) 1.2863(8) 0.0093(5) 0.083(5) Uani 0.558(16) 1 d PDU B 2
H1B1 H -0.1063 1.2424 0.0106 0.100 Uiso 0.558(16) 1 calc PR B 2
H1B2 H -0.1653 1.3059 -0.0369 0.100 Uiso 0.558(16) 1 calc PR B 2
C101 C 0.0264(3) 1.4414(2) -0.10113(17) 0.0266(8) Uani 1 1 d . . .
C102 C 0.0516(3) 1.3990(2) -0.16410(18) 0.0309(8) Uani 1 1 d . . .
C103 C 0.1556(3) 1.4046(2) -0.18951(19) 0.0363(9) Uani 1 1 d . . .
C104 C 0.1762(4) 1.3634(3) -0.2486(2) 0.0478(11) Uani 1 1 d . . .
H10C H 0.2467 1.3651 -0.2665 0.057 Uiso 1 1 calc R . .
C105 C 0.0961(4) 1.3213(3) -0.2801(2) 0.0508(12) Uani 1 1 d . . .
H10E H 0.1112 1.2948 -0.3199 0.061 Uiso 1 1 calc R . .
C106 C -0.0058(4) 1.3168(2) -0.2549(2) 0.0473(11) Uani 1 1 d . . .
H10D H -0.0604 1.2874 -0.2779 0.057 Uiso 1 1 calc R . .
C107 C -0.0312(4) 1.3546(2) -0.19640(19) 0.0376(9) Uani 1 1 d . . .
C108 C 0.2428(3) 1.4523(2) -0.1583(2) 0.0382(9) Uani 1 1 d . . .
C109 C 0.2649(3) 1.4551(2) -0.0896(2) 0.0394(9) Uani 1 1 d . . .
H10B H 0.2232 1.4247 -0.0609 0.047 Uiso 1 1 calc R . .
C110 C 0.3463(3) 1.5012(3) -0.0625(2) 0.0456(10) Uani 1 1 d . . .
H11E H 0.3590 1.5026 -0.0154 0.055 Uiso 1 1 calc R . .
C111 C 0.4100(3) 1.5455(3) -0.1032(2) 0.0502(11) Uani 1 1 d . . .
C112 C 0.3890(4) 1.5411(3) -0.1715(2) 0.0502(11) Uani 1 1 d . . .
H11F H 0.4324 1.5701 -0.2003 0.060 Uiso 1 1 calc R . .
C113 C 0.3082(3) 1.4966(3) -0.1987(2) 0.0454(11) Uani 1 1 d . . .
H11D H 0.2959 1.4956 -0.2458 0.055 Uiso 1 1 calc R . .
C114 C -0.1441(3) 1.3488(2) -0.17319(18) 0.0375(9) Uani 1 1 d . . .
C115 C -0.1984(4) 1.2783(3) -0.1743(2) 0.0512(12) Uani 1 1 d . . .
H11C H -0.1614 1.2336 -0.1872 0.061 Uiso 1 1 calc R . .
C116 C -0.3077(4) 1.2749(3) -0.1562(2) 0.0522(12) Uani 1 1 d . . .
H11G H -0.3433 1.2270 -0.1578 0.063 Uiso 1 1 calc R . .
C117 C -0.3651(4) 1.3359(3) -0.1365(2) 0.0512(11) Uani 1 1 d . . .
C118 C -0.3118(4) 1.4045(3) -0.1353(2) 0.0459(11) Uani 1 1 d . . .
H11A H -0.3495 1.4486 -0.1218 0.055 Uiso 1 1 calc R . .
C119 C -0.2027(3) 1.4109(2) -0.15349(18) 0.0358(9) Uani 1 1 d . . .
H11B H -0.1687 1.4593 -0.1522 0.043 Uiso 1 1 calc R . .
C120 C 0.4970(4) 1.5952(3) -0.0746(3) 0.0641(14) Uani 1 1 d . . .
H12A H 0.4903 1.5986 -0.0261 0.096 Uiso 1 1 calc R . .
H12B H 0.4898 1.6460 -0.0943 0.096 Uiso 1 1 calc R . .
H12C H 0.5685 1.5740 -0.0844 0.096 Uiso 1 1 calc R . .
C121 C -0.4833(4) 1.3308(3) -0.1168(3) 0.0684(15) Uani 1 1 d . . .
H12D H -0.5265 1.3049 -0.1522 0.103 Uiso 1 1 calc R . .
H12E H -0.5123 1.3820 -0.1105 0.103 Uiso 1 1 calc R . .
H12F H -0.4873 1.3021 -0.0751 0.103 Uiso 1 1 calc R . .
C201 C 0.1920(3) 1.34390(19) 0.10009(16) 0.0239(7) Uani 1 1 d . . .
C202 C 0.2846(3) 1.3042(2) 0.13727(17) 0.0264(7) Uani 1 1 d . B .
C203 C 0.3353(3) 1.2417(2) 0.10840(18) 0.0314(8) Uani 1 1 d . . .
C204 C 0.4222(3) 1.2066(2) 0.14357(19) 0.0366(9) Uani 1 1 d . B .
H20B H 0.4571 1.1642 0.1245 0.044 Uiso 1 1 calc R . .
C205 C 0.4575(3) 1.2326(2) 0.20522(19) 0.0385(9) Uani 1 1 d . . .
H20A H 0.5179 1.2089 0.2280 0.046 Uiso 1 1 calc R B .
C206 C 0.4058(3) 1.2933(2) 0.23443(18) 0.0329(8) Uani 1 1 d . B .
H20D H 0.4300 1.3103 0.2775 0.039 Uiso 1 1 calc R . .
C207 C 0.3183(3) 1.3298(2) 0.20109(17) 0.0277(8) Uani 1 1 d . . .
C208 C 0.3009(3) 1.2130(2) 0.04070(19) 0.0359(9) Uani 1 1 d . B .
C209 C 0.2930(3) 1.2600(2) -0.01402(18) 0.0354(9) Uani 1 1 d . . .
H20C H 0.3108 1.3122 -0.0089 0.043 Uiso 1 1 calc R B .
C210 C 0.2594(4) 1.2328(3) -0.0768(2) 0.0465(11) Uani 1 1 d . B .
H21D H 0.2535 1.2665 -0.1138 0.056 Uiso 1 1 calc R . .
C211 C 0.2350(5) 1.1576(3) -0.0851(3) 0.0711(16) Uani 1 1 d . . .
H21G H 0.2118 1.1389 -0.1278 0.085 Uiso 1 1 calc R B .
C212 C 0.2443(7) 1.1092(3) -0.0313(3) 0.092(2) Uani 1 1 d . B .
H21F H 0.2278 1.0569 -0.0371 0.110 Uiso 1 1 calc R . .
C213 C 0.2778(5) 1.1365(3) 0.0316(2) 0.0689(16) Uani 1 1 d . . .
H21E H 0.2849 1.1025 0.0684 0.083 Uiso 1 1 calc R B .
C214 C 0.2611(3) 1.3922(2) 0.23544(16) 0.0274(8) Uani 1 1 d . B .
C215 C 0.3207(3) 1.4509(2) 0.26493(18) 0.0336(8) Uani 1 1 d . . .
H21C H 0.3978 1.4518 0.2617 0.040 Uiso 1 1 calc R B .
C216 C 0.2697(3) 1.5084(2) 0.29897(19) 0.0379(9) Uani 1 1 d . B .
C217 C 0.1570(4) 1.5054(2) 0.30473(19) 0.0389(9) Uani 1 1 d . . .
H21B H 0.1217 1.5441 0.3288 0.047 Uiso 1 1 calc R B .
C218 C 0.0951(3) 1.4472(2) 0.27617(17) 0.0327(8) Uani 1 1 d . B .
C219 C 0.1480(3) 1.3912(2) 0.24112(16) 0.0288(8) Uani 1 1 d . . .
H21A H 0.1065 1.3514 0.2206 0.035 Uiso 1 1 calc R B .
C220 C 0.3346(5) 1.5742(3) 0.3265(3) 0.0611(13) Uani 1 1 d . . .
H22A H 0.3237 1.6182 0.2971 0.092 Uiso 1 1 calc R B .
H22B H 0.4122 1.5608 0.3293 0.092 Uiso 1 1 calc R . .
H22C H 0.3103 1.5866 0.3712 0.092 Uiso 1 1 calc R . .
C221 C -0.0261(3) 1.4439(3) 0.2826(2) 0.0457(10) Uani 1 1 d . . .
H22D H -0.0503 1.4884 0.3074 0.068 Uiso 1 1 calc R B .
H22E H -0.0454 1.3977 0.3066 0.068 Uiso 1 1 calc R . .
H22F H -0.0621 1.4436 0.2380 0.068 Uiso 1 1 calc R . .
C1SA C -0.4924(11) 1.0849(9) -0.0795(6) 0.074(4) Uani 0.456(8) 1 d PDU C 1
H1S1 H -0.5531 1.0480 -0.0775 0.089 Uiso 0.456(8) 1 calc PR C 1
H1S2 H -0.5239 1.1344 -0.0934 0.089 Uiso 0.456(8) 1 calc PR C 1
Cl1A Cl -0.4057(4) 1.0557(3) -0.1375(3) 0.0691(12) Uani 0.456(8) 1 d PDU C 1
Cl2A Cl -0.4318(6) 1.0942(4) -0.0008(3) 0.116(3) Uani 0.456(8) 1 d PDU C 1
C1SB C -0.360(3) 1.060(3) -0.0430(11) 0.127(19) Uani 0.144(8) 1 d PDU C 2
H1S3 H -0.3661 1.0092 -0.0217 0.152 Uiso 0.144(8) 1 calc PR C 2
H1S4 H -0.2979 1.0877 -0.0219 0.152 Uiso 0.144(8) 1 calc PR C 2
Cl1B Cl -0.348(3) 1.0518(9) -0.1297(7) 0.086(6) Uani 0.144(8) 1 d PDU C 2
Cl2B Cl -0.4812(13) 1.1106(9) -0.0389(11) 0.100(6) Uani 0.144(8) 1 d PDU C 2
C2SB C 0.0015(12) 1.1711(8) 0.0095(7) 0.047(4) Uani 0.271(4) 1 d PDU D 1
H2S1 H -0.0271 1.2164 0.0323 0.056 Uiso 0.271(4) 1 calc PR D 1
H2S2 H 0.0810 1.1777 0.0049 0.056 Uiso 0.271(4) 1 calc PR D 1
Cl3B Cl -0.0607(8) 1.1611(8) -0.0657(3) 0.161(5) Uani 0.271(4) 1 d PDU D 1
Cl4B Cl -0.0244(13) 1.0889(8) 0.0558(6) 0.160(6) Uani 0.271(4) 1 d PDU D 1
C2SA C -0.0258(19) 1.086(3) -0.0176(17) 0.093(11) Uani 0.129(4) 1 d PDU D 2
H2S3 H 0.0199 1.1164 -0.0472 0.112 Uiso 0.129(4) 1 calc PR D 2
H2S4 H 0.0027 1.0334 -0.0171 0.112 Uiso 0.129(4) 1 calc PR D 2
Cl3A Cl -0.1597(9) 1.0851(7) -0.0512(5) 0.072(4) Uani 0.129(4) 1 d PDU D 2
Cl4A Cl -0.0126(16) 1.1236(9) 0.0647(7) 0.077(5) Uani 0.129(4) 1 d PDU D 2

loop_
_atom_site_aniso_label
_atom_site_aniso_U_11
_atom_site_aniso_U_22
_atom_site_aniso_U_33
_atom_site_aniso_U_23
_atom_site_aniso_U_13
_atom_site_aniso_U_12
Fe1 0.0254(3) 0.0208(3) 0.0232(3) 0.00047(19) -0.00133(19) 0.0018(2)
O1 0.0416(15) 0.0396(15) 0.0227(13) 0.0008(11) -0.0026(11) -0.0010(12)
O2 0.0304(13) 0.0259(13) 0.0335(13) -0.0073(11) 0.0002(10) 0.0050(10)
O3 0.0269(13) 0.0251(13) 0.0314(13) 0.0070(10) -0.0020(10) 0.0010(10)
O4 0.0296(13) 0.0257(13) 0.0290(13) 0.0035(10) 0.0004(10) 0.0015(10)
O5 0.0341(14) 0.0397(15) 0.0423(15) 0.0050(12) -0.0061(12) -0.0084(12)
C4 0.036(2) 0.050(3) 0.054(2) 0.016(2) 0.0077(19) -0.0004(19)
C3 0.073(4) 0.077(4) 0.091(4) 0.032(3) -0.005(3) -0.033(3)
C2 0.073(4) 0.105(5) 0.111(5) -0.019(4) 0.006(4) -0.044(4)
C1A 0.044(6) 0.050(7) 0.053(5) -0.011(5) -0.011(4) 0.002(5)
C1B 0.107(9) 0.079(8) 0.064(5) -0.009(5) 0.001(5) -0.067(8)
C101 0.0240(17) 0.031(2) 0.0249(18) -0.0033(15) -0.0037(14) 0.0026(15)
C102 0.041(2) 0.0251(18) 0.0264(18) 0.0025(15) -0.0001(15) 0.0104(16)
C103 0.046(2) 0.032(2) 0.0302(19) 0.0025(16) 0.0051(17) 0.0166(18)
C104 0.053(3) 0.048(3) 0.043(2) -0.001(2) 0.011(2) 0.024(2)
C105 0.070(3) 0.041(2) 0.041(2) -0.014(2) -0.004(2) 0.019(2)
C106 0.065(3) 0.035(2) 0.042(2) -0.0109(18) -0.005(2) 0.012(2)
C107 0.059(3) 0.0244(19) 0.0288(19) -0.0037(15) -0.0080(18) 0.0080(18)
C108 0.033(2) 0.043(2) 0.039(2) 0.0064(18) 0.0103(17) 0.0168(18)
C109 0.033(2) 0.046(2) 0.039(2) 0.0115(18) 0.0027(17) 0.0067(18)
C110 0.035(2) 0.060(3) 0.041(2) 0.008(2) 0.0009(18) 0.003(2)
C111 0.028(2) 0.061(3) 0.062(3) 0.005(2) 0.004(2) 0.001(2)
C112 0.038(2) 0.070(3) 0.043(2) 0.011(2) 0.0140(19) 0.006(2)
C113 0.038(2) 0.062(3) 0.037(2) 0.006(2) 0.0093(18) 0.008(2)
C114 0.048(2) 0.035(2) 0.0283(19) 0.0000(16) -0.0097(17) -0.0121(18)
C115 0.070(3) 0.042(2) 0.041(2) -0.008(2) -0.009(2) -0.004(2)
C116 0.056(3) 0.055(3) 0.045(3) -0.003(2) -0.006(2) -0.028(2)
C117 0.050(3) 0.060(3) 0.042(2) -0.008(2) -0.005(2) -0.010(2)
C118 0.046(2) 0.056(3) 0.034(2) 0.0005(19) -0.0068(18) -0.012(2)
C119 0.040(2) 0.038(2) 0.0291(19) 0.0003(16) -0.0053(16) -0.0058(17)
C120 0.047(3) 0.077(4) 0.068(3) -0.001(3) 0.000(2) -0.010(3)
C121 0.052(3) 0.084(4) 0.069(3) -0.020(3) 0.009(3) -0.022(3)
C201 0.0299(18) 0.0239(18) 0.0183(16) -0.0015(13) 0.0042(13) 0.0014(14)
C202 0.0265(18) 0.0281(19) 0.0244(17) 0.0053(14) -0.0007(14) -0.0001(15)
C203 0.034(2) 0.0306(19) 0.0300(19) 0.0004(15) 0.0007(15) 0.0040(16)
C204 0.037(2) 0.039(2) 0.034(2) 0.0005(17) -0.0008(16) 0.0164(18)
C205 0.032(2) 0.045(2) 0.038(2) 0.0059(18) -0.0042(17) 0.0144(18)
C206 0.033(2) 0.039(2) 0.0257(18) 0.0018(16) -0.0045(15) 0.0018(17)
C207 0.0279(18) 0.0295(19) 0.0257(17) 0.0040(15) 0.0014(14) 0.0008(15)
C208 0.044(2) 0.034(2) 0.0297(19) -0.0069(16) -0.0040(16) 0.0090(17)
C209 0.039(2) 0.037(2) 0.0305(19) -0.0053(16) 0.0004(16) 0.0094(17)
C210 0.058(3) 0.052(3) 0.030(2) -0.0050(19) -0.0017(19) 0.010(2)
C211 0.110(5) 0.062(3) 0.040(3) -0.015(2) -0.017(3) 0.001(3)
C212 0.177(7) 0.046(3) 0.050(3) -0.015(3) -0.023(4) -0.013(4)
C213 0.127(5) 0.034(3) 0.045(3) -0.002(2) -0.015(3) 0.006(3)
C214 0.0347(19) 0.0280(19) 0.0194(16) 0.0045(14) 0.0003(14) 0.0024(15)
C215 0.036(2) 0.035(2) 0.0295(19) 0.0028(16) 0.0020(16) 0.0019(17)
C216 0.050(2) 0.030(2) 0.034(2) -0.0001(16) 0.0032(18) -0.0007(18)
C217 0.055(3) 0.031(2) 0.031(2) 0.0021(16) 0.0099(18) 0.0129(18)
C218 0.041(2) 0.033(2) 0.0240(17) 0.0065(15) 0.0022(15) 0.0055(17)
C219 0.035(2) 0.031(2) 0.0205(16) 0.0034(14) 0.0006(14) 0.0035(15)
C220 0.074(3) 0.042(3) 0.068(3) -0.020(2) 0.006(3) -0.011(2)
C221 0.044(2) 0.049(3) 0.045(2) 0.006(2) 0.0121(19) 0.012(2)
C1SA 0.100(10) 0.076(9) 0.044(6) 0.002(6) -0.010(6) -0.001(7)
Cl1A 0.074(3) 0.085(3) 0.048(2) 0.0010(17) -0.0083(19) -0.008(2)
Cl2A 0.117(5) 0.165(5) 0.066(3) -0.047(3) 0.020(3) -0.027(4)
C1SB 0.18(4) 0.15(4) 0.052(12) -0.07(2) -0.04(2) 0.09(3)
Cl1B 0.155(18) 0.064(7) 0.037(5) -0.014(5) -0.018(8) -0.018(11)
Cl2B 0.098(10) 0.091(10) 0.111(16) 0.001(9) -0.016(9) 0.017(7)
C2SB 0.035(8) 0.046(8) 0.061(8) -0.025(6) 0.016(6) -0.011(7)
Cl3B 0.129(7) 0.302(14) 0.051(4) 0.005(5) -0.021(4) 0.089(8)
Cl4B 0.207(11) 0.169(12) 0.105(8) 0.080(8) 0.027(7) -0.095(10)
C2SA 0.066(14) 0.09(2) 0.123(19) -0.08(2) 0.027(16) -0.032(19)
Cl3A 0.068(7) 0.082(8) 0.068(6) -0.010(5) 0.028(5) 0.021(6)
Cl4A 0.107(9) 0.075(9) 0.050(6) 0.026(6) 0.000(5) -0.068(8)

loop_
_atom_type_symbol
_atom_type_description
_atom_type_scat_dispersion_real
_atom_type_scat_dispersion_imag
_atom_type_scat_source
C C 0.0033 0.0016 'International Tables Vol C Tables 4.2.6.8 and 6.1.1.4'
H H 0.0000 0.0000 'International Tables Vol C Tables 4.2.6.8 and 6.1.1.4'
O O 0.0106 0.0060 'International Tables Vol C Tables 4.2.6.8 and 6.1.1.4'
Fe Fe 0.3463 0.8444 'International Tables Vol C Tables 4.2.6.8 and 6.1.1.4'
Cl Cl 0.1484 0.1585 'International Tables Vol C Tables 4.2.6.8 and 6.1.1.4'

loop_
_geom_angle_atom_site_label_1
_geom_angle_atom_site_label_2
_geom_angle_atom_site_label_3
_geom_angle
_geom_angle_site_symmetry_1
_geom_angle_site_symmetry_3
O2 Fe1 O1 123.05(11) 3_585 .
O2 Fe1 O3 118.87(10) 3_585 .
O1 Fe1 O3 117.72(10) . .
O2 Fe1 O5 94.60(11) 3_585 .
O1 Fe1 O5 92.51(11) . .
O3 Fe1 O5 88.64(10) . .
O2 Fe1 O4 96.71(9) 3_585 .
O1 Fe1 O4 105.07(10) . .
O3 Fe1 O4 60.69(9) . .
O5 Fe1 O4 149.03(10) . .
O2 Fe1 C201 109.04(10) 3_585 .
O1 Fe1 C201 115.98(11) . .
O3 Fe1 C201 30.73(10) . .
O5 Fe1 C201 119.12(11) . .
O4 Fe1 C201 30.01(10) . .
C101 O1 Fe1 145.7(2) . .
C101 O2 Fe1 138.4(2) . 3_585
C201 O3 Fe1 93.80(19) . .
C201 O4 Fe1 84.5(2) . .
C1A O5 C1B 45.4(6) . .
C1A O5 C4 103.7(5) . .
C1B O5 C4 113.2(5) . .
C1A O5 Fe1 134.8(5) . .
C1B O5 Fe1 121.8(5) . .
C4 O5 Fe1 117.9(2) . .
O5 C4 C3 106.8(4) . .
O5 C4 H4A 110.4 . .
C3 C4 H4A 110.4 . .
O5 C4 H4B 110.4 . .
C3 C4 H4B 110.4 . .
H4A C4 H4B 108.6 . .
C2 C3 C4 103.7(4) . .
C2 C3 H3A 111.0 . .
C4 C3 H3A 111.0 . .
C2 C3 H3B 111.0 . .
C4 C3 H3B 111.0 . .
H3A C3 H3B 109.0 . .
C3 C2 C1A 105.0(6) . .
C3 C2 C1B 102.2(6) . .
C1A C2 C1B 40.2(6) . .
C3 C2 H2A1 110.7 . .
C1A C2 H2A1 110.7 . .
C1B C2 H2A1 142.1 . .
C3 C2 H2A2 110.7 . .
C1A C2 H2A2 110.7 . .
C1B C2 H2A2 74.9 . .
H2A1 C2 H2A2 108.8 . .
O5 C1A C2 104.6(7) . .
O5 C1A H1A1 110.8 . .
C2 C1A H1A1 110.8 . .
O5 C1A H1A2 110.8 . .
C2 C1A H1A2 110.8 . .
H1A1 C1A H1A2 108.9 . .
O5 C1B C2 97.3(8) . .
O5 C1B H1B1 112.3 . .
C2 C1B H1B1 112.3 . .
O5 C1B H1B2 112.3 . .
C2 C1B H1B2 112.3 . .
H1B1 C1B H1B2 109.9 . .
O1 C101 O2 125.5(3) . .
O1 C101 C102 117.4(3) . .
O2 C101 C102 117.1(3) . .
C103 C102 C107 121.4(3) . .
C103 C102 C101 119.4(3) . .
C107 C102 C101 119.2(3) . .
C102 C103 C104 117.6(4) . .
C102 C103 C108 122.8(3) . .
C104 C103 C108 119.5(4) . .
C105 C104 C103 120.9(4) . .
C105 C104 H10C 119.5 . .
C103 C104 H10C 119.5 . .
C104 C105 C106 120.8(4) . .
C104 C105 H10E 119.6 . .
C106 C105 H10E 119.6 . .
C105 C106 C107 121.4(4) . .
C105 C106 H10D 119.3 . .
C107 C106 H10D 119.3 . .
C106 C107 C102 117.8(4) . .
C106 C107 C114 118.4(4) . .
C102 C107 C114 123.8(3) . .
C109 C108 C113 117.3(4) . .
C109 C108 C103 123.1(4) . .
C113 C108 C103 119.6(4) . .
C110 C109 C108 121.2(4) . .
C110 C109 H10B 119.4 . .
C108 C109 H10B 119.4 . .
C109 C110 C111 120.9(4) . .
C109 C110 H11E 119.6 . .
C111 C110 H11E 119.6 . .
C112 C111 C110 117.5(4) . .
C112 C111 C120 121.3(4) . .
C110 C111 C120 121.2(4) . .
C113 C112 C111 122.2(4) . .
C113 C112 H11F 118.9 . .
C111 C112 H11F 118.9 . .
C112 C113 C108 121.0(4) . .
C112 C113 H11D 119.5 . .
C108 C113 H11D 119.5 . .
C119 C114 C115 116.9(4) . .
C119 C114 C107 122.8(3) . .
C115 C114 C107 120.2(4) . .
C116 C115 C114 119.3(4) . .
C116 C115 H11C 120.3 . .
C114 C115 H11C 120.3 . .
C117 C116 C115 123.7(4) . .
C117 C116 H11G 118.2 . .
C115 C116 H11G 118.2 . .
C116 C117 C118 116.8(4) . .
C116 C117 C121 122.8(4) . .
C118 C117 C121 120.4(5) . .
C117 C118 C119 121.6(4) . .
C117 C118 H11A 119.2 . .
C119 C118 H11A 119.2 . .
C114 C119 C118 121.6(4) . .
C114 C119 H11B 119.2 . .
C118 C119 H11B 119.2 . .
C111 C120 H12A 109.5 . .
C111 C120 H12B 109.5 . .
H12A C120 H12B 109.5 . .
C111 C120 H12C 109.5 . .
H12A C120 H12C 109.5 . .
H12B C120 H12C 109.5 . .
C117 C121 H12D 109.5 . .
C117 C121 H12E 109.5 . .
H12D C121 H12E 109.5 . .
C117 C121 H12F 109.5 . .
H12D C121 H12F 109.5 . .
H12E C121 H12F 109.5 . .
O4 C201 O3 120.9(3) . .
O4 C201 C202 120.7(3) . .
O3 C201 C202 118.4(3) . .
O4 C201 Fe1 65.52(18) . .
O3 C201 Fe1 55.47(16) . .
C202 C201 Fe1 172.5(2) . .
C203 C202 C207 120.7(3) . .
C203 C202 C201 120.0(3) . .
C207 C202 C201 119.3(3) . .
C204 C203 C202 118.8(3) . .
C204 C203 C208 119.4(3) . .
C202 C203 C208 121.8(3) . .
C205 C204 C203 120.9(4) . .
C205 C204 H20B 119.6 . .
C203 C204 H20B 119.6 . .
C204 C205 C206 120.3(3) . .
C204 C205 H20A 119.8 . .
C206 C205 H20A 119.8 . .
C205 C206 C207 120.6(3) . .
C205 C206 H20D 119.7 . .
C207 C206 H20D 119.7 . .
C206 C207 C202 118.7(3) . .
C206 C207 C214 119.1(3) . .
C202 C207 C214 122.2(3) . .
C209 C208 C213 118.3(4) . .
C209 C208 C203 121.9(4) . .
C213 C208 C203 119.8(4) . .
C208 C209 C210 121.5(4) . .
C208 C209 H20C 119.3 . .
C210 C209 H20C 119.3 . .
C211 C210 C209 119.9(4) . .
C211 C210 H21D 120.0 . .
C209 C210 H21D 120.0 . .
C210 C211 C212 119.6(4) . .
C210 C211 H21G 120.2 . .
C212 C211 H21G 120.2 . .
C211 C212 C213 120.4(5) . .
C211 C212 H21F 119.8 . .
C213 C212 H21F 119.8 . .
C208 C213 C212 120.2(5) . .
C208 C213 H21E 119.9 . .
C212 C213 H21E 119.9 . .
C215 C214 C219 118.9(3) . .
C215 C214 C207 119.9(3) . .
C219 C214 C207 121.1(3) . .
C216 C215 C214 121.0(4) . .
C216 C215 H21C 119.5 . .
C214 C215 H21C 119.5 . .
C215 C216 C217 118.8(4) . .
C215 C216 C220 120.3(4) . .
C217 C216 C220 120.8(4) . .
C218 C217 C216 121.6(4) . .
C218 C217 H21B 119.2 . .
C216 C217 H21B 119.2 . .
C217 C218 C219 118.4(4) . .
C217 C218 C221 121.5(4) . .
C219 C218 C221 120.1(4) . .
C218 C219 C214 121.2(3) . .
C218 C219 H21A 119.4 . .
C214 C219 H21A 119.4 . .
C216 C220 H22A 109.5 . .
C216 C220 H22B 109.5 . .
H22A C220 H22B 109.5 . .
C216 C220 H22C 109.5 . .
H22A C220 H22C 109.5 . .
H22B C220 H22C 109.5 . .
C218 C221 H22D 109.5 . .
C218 C221 H22E 109.5 . .
H22D C221 H22E 109.5 . .
C218 C221 H22F 109.5 . .
H22D C221 H22F 109.5 . .
H22E C221 H22F 109.5 . .
Cl1A C1SA Cl2A 113.5(8) . .
Cl1A C1SA H1S1 108.9 . .
Cl2A C1SA H1S1 108.9 . .
Cl1A C1SA H1S2 108.9 . .
Cl2A C1SA H1S2 108.9 . .
H1S1 C1SA H1S2 107.7 . .
Cl2B C1SB Cl1B 101.1(17) . .
Cl2B C1SB H1S3 111.5 . .
Cl1B C1SB H1S3 111.5 . .
Cl2B C1SB H1S4 111.5 . .
Cl1B C1SB H1S4 111.5 . .
H1S3 C1SB H1S4 109.4 . .
Cl3B C2SB Cl4B 107.7(10) . .
Cl3B C2SB H2S1 110.2 . .
Cl4B C2SB H2S1 110.2 . .
Cl3B C2SB H2S2 110.2 . .
Cl4B C2SB H2S2 110.2 . .
H2S1 C2SB H2S2 108.5 . .
Cl3A C2SA Cl4A 114.2(15) . .
Cl3A C2SA H2S3 108.7 . .
Cl4A C2SA H2S3 108.7 . .
Cl3A C2SA H2S4 108.7 . .
Cl4A C2SA H2S4 108.7 . .
H2S3 C2SA H2S4 107.6 . .

loop_
_geom_bond_atom_site_label_1
_geom_bond_atom_site_label_2
_geom_bond_distance
_geom_bond_site_symmetry_2
Fe1 O2 1.975(2) 3_585
Fe1 O1 1.979(2) .
Fe1 O3 2.051(2) .
Fe1 O5 2.090(3) .
Fe1 O4 2.271(2) .
Fe1 C201 2.484(3) .
O1 C101 1.253(4) .
O2 C101 1.254(4) .
O2 Fe1 1.975(2) 3_585
O3 C201 1.272(4) .
O4 C201 1.248(4) .
O5 C1A 1.408(10) .
O5 C1B 1.415(10) .
O5 C4 1.437(5) .
C4 C3 1.489(7) .
C4 H4A 0.9900 .
C4 H4B 0.9900 .
C3 C2 1.489(8) .
C3 H3A 0.9900 .
C3 H3B 0.9900 .
C2 C1A 1.502(11) .
C2 C1B 1.646(12) .
C2 H2A1 0.9900 .
C2 H2A2 0.9900 .
C1A H1A1 0.9900 .
C1A H1A2 0.9900 .
C1B H1B1 0.9900 .
C1B H1B2 0.9900 .
C101 C102 1.509(5) .
C102 C103 1.395(6) .
C102 C107 1.418(5) .
C103 C104 1.420(6) .
C103 C108 1.479(6) .
C104 C105 1.365(7) .
C104 H10C 0.9500 .
C105 C106 1.368(7) .
C105 H10E 0.9500 .
C106 C107 1.395(6) .
C106 H10D 0.9500 .
C107 C114 1.480(6) .
C108 C109 1.393(6) .
C108 C113 1.398(6) .
C109 C110 1.381(6) .
C109 H10B 0.9500 .
C110 C111 1.392(6) .
C110 H11E 0.9500 .
C111 C112 1.383(6) .
C111 C120 1.478(7) .
C112 C113 1.360(7) .
C112 H11F 0.9500 .
C113 H11D 0.9500 .
C114 C119 1.376(6) .
C114 C115 1.408(6) .
C115 C116 1.404(7) .
C115 H11C 0.9500 .
C116 C117 1.353(7) .
C116 H11G 0.9500 .
C117 C118 1.373(6) .
C117 C121 1.519(7) .
C118 C119 1.404(6) .
C118 H11A 0.9500 .
C119 H11B 0.9500 .
C120 H12A 0.9800 .
C120 H12B 0.9800 .
C120 H12C 0.9800 .
C121 H12D 0.9800 .
C121 H12E 0.9800 .
C121 H12F 0.9800 .
C201 C202 1.505(5) .
C202 C203 1.400(5) .
C202 C207 1.402(5) .
C203 C204 1.397(5) .
C203 C208 1.493(5) .
C204 C205 1.371(6) .
C204 H20B 0.9500 .
C205 C206 1.385(5) .
C205 H20A 0.9500 .
C206 C207 1.398(5) .
C206 H20D 0.9500 .
C207 C214 1.488(5) .
C208 C209 1.374(6) .
C208 C213 1.388(6) .
C209 C210 1.392(5) .
C209 H20C 0.9500 .
C210 C211 1.367(7) .
C210 H21D 0.9500 .
C211 C212 1.376(8) .
C211 H21G 0.9500 .
C212 C213 1.396(7) .
C212 H21F 0.9500 .
C213 H21E 0.9500 .
C214 C215 1.385(5) .
C214 C219 1.396(5) .
C215 C216 1.384(5) .
C215 H21C 0.9500 .
C216 C217 1.393(6) .
C216 C220 1.499(6) .
C217 C218 1.385(6) .
C217 H21B 0.9500 .
C218 C219 1.388(5) .
C218 C221 1.498(6) .
C219 H21A 0.9500 .
C220 H22A 0.9800 .
C220 H22B 0.9800 .
C220 H22C 0.9800 .
C221 H22D 0.9800 .
C221 H22E 0.9800 .
C221 H22F 0.9800 .
C1SA Cl1A 1.687(13) .
C1SA Cl2A 1.724(12) .
C1SA H1S1 0.9900 .
C1SA H1S2 0.9900 .
C1SB Cl2B 1.738(19) .
C1SB Cl1B 1.754(19) .
C1SB H1S3 0.9900 .
C1SB H1S4 0.9900 .
C2SB Cl3B 1.670(13) .
C2SB Cl4B 1.756(14) .
C2SB H2S1 0.9900 .
C2SB H2S2 0.9900 .
C2SA Cl3A 1.749(19) .
C2SA Cl4A 1.778(19) .
C2SA H2S3 0.9900 .
C2SA H2S4 0.9900 .
